data_7217684
loop_
_publ_author_name
'Gupta, Ajit N.'
'Kumar, Vinod'
'Singh, Vikram'
'Manar, Krishna K.'
'Drew, Michael G. B.'
'Singh, Nanhai'

_publ_section_title
;
 Intermolecular anagostic interactions in group 10 metal dithiocarbamates
;
_journal_issue 39
_journal_name_full CrystEngComm
_journal_page_first 9299
_journal_paper_doi 10.1039/C4CE01263A
_journal_volume 16
_journal_year 2014
_chemical_formula_sum 'C22 H20 N2 O4 Pt S4'
_chemical_formula_weight 699.73
_chemical_name_systematic
;
 ?
;
_space_group_IT_number 14
_symmetry_cell_setting monoclinic
_symmetry_space_group_name_Hall '-P 2ybc'
_symmetry_space_group_name_H-M 'P 1 21/c 1'
_atom_sites_solution_hydrogens geom
_atom_sites_solution_primary direct
_atom_sites_solution_secondary difmap
_audit_creation_method SHELXL-97
_cell_angle_alpha 90.00
_cell_angle_beta 91.441(4)
_cell_angle_gamma 90.00
_cell_formula_units_Z 2
_cell_length_a 5.7453(3)
_cell_length_b 19.0518(10)
_cell_length_c 11.0760(7)
_cell_measurement_reflns_used 4254
_cell_measurement_temperature 150(2)
_cell_measurement_theta_max 25.00
_cell_measurement_theta_min 3.55
_cell_volume 1211.98(12)
_computing_cell_refinement 'Crysalis, Oxford Diffraction'
_computing_data_collection 'Crysalis, Oxford Diffraction'
_computing_data_reduction 'Crysalis, Oxford Diffraction'
_computing_molecular_graphics PLATON(Spek,2004)
_computing_publication_material 'SHELXL-97, PLATON'
_computing_structure_refinement 'SHELXL-97 (Sheldrick, 1997)'
_computing_structure_solution 'SHELXS-97 (Sheldrick, 1997)'
_diffrn_ambient_temperature 150(2)
_diffrn_measured_fraction_theta_full 0.999
_diffrn_measured_fraction_theta_max 0.999
_diffrn_measurement_device 'Oxford Diffaction X-Calibur System'
_diffrn_measurement_device_type 'CCD diffractometer'
_diffrn_measurement_method '321 frames, counting time 10 s.'
_diffrn_radiation_monochromator graphite
_diffrn_radiation_source 'fine-focus sealed tube'
_diffrn_radiation_type MoK\a
_diffrn_radiation_wavelength 0.71073
_diffrn_reflns_av_R_equivalents 0.0383
_diffrn_reflns_av_sigmaI/netI 0.0728
_diffrn_reflns_limit_h_max 6
_diffrn_reflns_limit_h_min -6
_diffrn_reflns_limit_k_max 14
_diffrn_reflns_limit_k_min -22
_diffrn_reflns_limit_l_max 13
_diffrn_reflns_limit_l_min -8
_diffrn_reflns_number 4254
_diffrn_reflns_theta_full 25.00
_diffrn_reflns_theta_max 25.00
_diffrn_reflns_theta_min 3.55
_diffrn_standards_decay_% n/a
_diffrn_standards_interval_count n/a
_diffrn_standards_interval_time n/a
_diffrn_standards_number n/a
_exptl_absorpt_coefficient_mu 6.166
_exptl_absorpt_correction_T_max 1.000
_exptl_absorpt_correction_T_min 0.812
_exptl_absorpt_correction_type empirical
_exptl_absorpt_process_details 'ABSPACK, Oxford Diffraction Ltd'
_exptl_crystal_colour black
_exptl_crystal_density_diffrn 1.917
_exptl_crystal_density_method 'not measured'
_exptl_crystal_description block
_exptl_crystal_F_000 680
_exptl_crystal_size_max 0.22
_exptl_crystal_size_mid 0.21
_exptl_crystal_size_min 0.19
_refine_diff_density_max 1.156
_refine_diff_density_min -0.795
_refine_diff_density_rms 0.134
_refine_ls_extinction_method none
_refine_ls_goodness_of_fit_ref 0.927
_refine_ls_hydrogen_treatment constr
_refine_ls_matrix_type full
_refine_ls_number_parameters 151
_refine_ls_number_reflns 2128
_refine_ls_number_restraints 0
_refine_ls_restrained_S_all 0.927
_refine_ls_R_factor_all 0.0660
_refine_ls_R_factor_gt 0.0378
_refine_ls_shift/su_max 0.000
_refine_ls_shift/su_mean 0.000
_refine_ls_structure_factor_coef Fsqd
_refine_ls_weighting_details 'calc w=1/[\s^2^(Fo^2^)+(0.0175P)^2^+0.0000P] where P=(Fo^2^+2Fc^2^)/3'
_refine_ls_weighting_scheme calc
_refine_ls_wR_factor_gt 0.0590
_refine_ls_wR_factor_ref 0.0671
_reflns_number_gt 1440
_reflns_number_total 2128
_reflns_threshold_expression >2sigma(I)
_cod_data_source_file c4ce01263a2.cif
_cod_data_source_block 4
_cod_depositor_comments 'Adding full bibliography for 7217680--7217684.cif.'
_cod_original_sg_symbol_H-M P21/c
_cod_database_code 7217684

loop_
_symmetry_equiv_pos_as_xyz
'x, y, z'
'-x, y+1/2, -z+1/2'
'-x, -y, -z'
'x, -y-1/2, z-1/2'

loop_
_atom_site_label
_atom_site_type_symbol
_atom_site_fract_x
_atom_site_fract_y
_atom_site_fract_z
_atom_site_U_iso_or_equiv
_atom_site_adp_type
_atom_site_occupancy
_atom_site_symmetry_multiplicity
_atom_site_calc_flag
_atom_site_refinement_flags
Pt1 Pt 0.0000 0.0000 0.0000 0.03640(14) Uani 1 2 d S
S11 S 0.1660(3) 0.00773(9) -0.18821(15) 0.0415(4) Uani 1 1 d .
S13 S 0.2897(3) -0.08482(10) 0.00093(16) 0.0440(5) Uani 1 1 d .
C12 C 0.3529(10) -0.0591(3) -0.1420(6) 0.0374(17) Uani 1 1 d .
C21 C 0.6789(11) -0.1396(4) -0.1582(6) 0.051(2) Uani 1 1 d .
H21A H 0.8163 -0.1157 -0.1264 0.061 Uiso 1 1 calc R
H21B H 0.6040 -0.1619 -0.0906 0.061 Uiso 1 1 calc R
C22 C 0.7531(11) -0.1938(4) -0.2395(6) 0.0385(17) Uani 1 1 d .
C23 C 0.9517(11) -0.2050(4) -0.2969(7) 0.057(2) Uani 1 1 d .
H23 H 1.0818 -0.1759 -0.2955 0.069 Uiso 1 1 calc R
C24 C 0.9277(16) -0.2685(5) -0.3593(8) 0.081(3) Uani 1 1 d .
H24 H 1.0354 -0.2890 -0.4097 0.097 Uiso 1 1 calc R
C25 C 0.7208(18) -0.2935(4) -0.3321(9) 0.083(3) Uani 1 1 d .
H25 H 0.6622 -0.3364 -0.3589 0.099 Uiso 1 1 calc R
C31 C 0.5683(10) -0.0566(4) -0.3290(6) 0.0430(18) Uani 1 1 d .
H31A H 0.7335 -0.0618 -0.3427 0.052 Uiso 1 1 calc R
H31B H 0.5344 -0.0067 -0.3278 0.052 Uiso 1 1 calc R
C32 C 0.4374(11) -0.0887(4) -0.4318(6) 0.0425(18) Uani 1 1 d .
C33 C 0.4733(12) -0.1423(4) -0.5062(7) 0.059(2) Uani 1 1 d .
H33 H 0.6039 -0.1711 -0.5058 0.071 Uiso 1 1 calc R
C34 C 0.2767(14) -0.1475(4) -0.5863(7) 0.068(2) Uani 1 1 d .
H34 H 0.2541 -0.1800 -0.6481 0.081 Uiso 1 1 calc R
C35 C 0.1331(13) -0.0972(5) -0.5552(7) 0.060(2) Uani 1 1 d .
H35 H -0.0106 -0.0886 -0.5930 0.073 Uiso 1 1 calc R
N14 N 0.5174(8) -0.0861(3) -0.2097(5) 0.0366(13) Uani 1 1 d .
O26 O 0.6052(9) -0.2487(3) -0.2603(5) 0.0658(16) Uani 1 1 d .
O36 O 0.2234(8) -0.0591(3) -0.4599(4) 0.0569(14) Uani 1 1 d .

loop_
_atom_site_aniso_label
_atom_site_aniso_U_11
_atom_site_aniso_U_22
_atom_site_aniso_U_33
_atom_site_aniso_U_23
_atom_site_aniso_U_13
_atom_site_aniso_U_12
Pt1 0.0408(2) 0.0372(2) 0.0311(2) -0.0015(2) -0.00165(16) 0.00021(19)
S11 0.0483(10) 0.0424(12) 0.0339(10) 0.0036(11) 0.0007(8) 0.0083(9)
S13 0.0503(10) 0.0473(12) 0.0345(10) 0.0057(11) 0.0030(8) 0.0084(9)
C12 0.044(4) 0.032(4) 0.035(4) -0.006(4) -0.012(3) -0.005(3)
C21 0.059(5) 0.047(5) 0.047(5) -0.003(5) -0.013(4) 0.011(4)
C22 0.039(4) 0.035(4) 0.041(5) -0.002(4) -0.009(3) 0.003(3)
C23 0.043(4) 0.060(6) 0.069(6) 0.001(5) 0.002(4) 0.011(4)
C24 0.101(7) 0.082(8) 0.061(7) -0.005(7) 0.011(6) 0.045(6)
C25 0.143(9) 0.037(5) 0.068(7) -0.024(6) -0.012(7) 0.001(6)
C31 0.049(4) 0.033(4) 0.048(5) 0.002(4) 0.008(4) -0.001(3)
C32 0.045(4) 0.048(5) 0.035(4) 0.002(4) 0.005(3) 0.001(4)
C33 0.060(5) 0.071(6) 0.046(5) -0.023(5) -0.005(4) 0.021(4)
C34 0.090(6) 0.067(7) 0.045(5) -0.014(5) -0.005(5) 0.005(5)
C35 0.063(5) 0.090(7) 0.028(4) 0.006(5) -0.003(4) 0.000(5)
N14 0.045(3) 0.032(3) 0.033(3) 0.002(3) 0.004(3) 0.006(3)
O26 0.075(3) 0.057(4) 0.065(4) -0.012(4) 0.000(3) -0.022(3)
O36 0.058(3) 0.062(4) 0.051(3) 0.002(3) -0.002(3) 0.015(3)

loop_
_atom_type_symbol
_atom_type_description
_atom_type_scat_dispersion_real
_atom_type_scat_dispersion_imag
_atom_type_scat_source
C C 0.0033 0.0016 'International Tables Vol C Tables 4.2.6.8 and 6.1.1.4'
H H 0.0000 0.0000 'International Tables Vol C Tables 4.2.6.8 and 6.1.1.4'
N N 0.0061 0.0033 'International Tables Vol C Tables 4.2.6.8 and 6.1.1.4'
O O 0.0106 0.0060 'International Tables Vol C Tables 4.2.6.8 and 6.1.1.4'
S S 0.1246 0.1234 'International Tables Vol C Tables 4.2.6.8 and 6.1.1.4'
Pt Pt -1.7033 8.3905 'International Tables Vol C Tables 4.2.6.8 and 6.1.1.4'

loop_
_geom_angle_atom_site_label_1
_geom_angle_atom_site_label_2
_geom_angle_atom_site_label_3
_geom_angle
_geom_angle_site_symmetry_1
_geom_angle_site_symmetry_3
S11 Pt1 S11 180 . 3
S11 Pt1 S13 74.75(6) . .
S11 Pt1 S13 105.25(6) 3 .
S11 Pt1 S13 105.25(6) . 3
S11 Pt1 S13 74.75(6) 3 3
S13 Pt1 S13 180 . 3
C12 S11 Pt1 87.4(2) . .
C12 S13 Pt1 88.0(2) . .
N14 C12 S13 125.8(5) . .
N14 C12 S11 124.3(5) . .
S13 C12 S11 109.9(4) . .
C22 C21 N14 116.3(6) . .
C22 C21 H21A 108.2 . .
N14 C21 H21A 108.2 . .
C22 C21 H21B 108.2 . .
N14 C21 H21B 108.2 . .
H21A C21 H21B 107.4 . .
C23 C22 O26 109.5(7) . .
C23 C22 C21 132.9(7) . .
O26 C22 C21 117.5(6) . .
C22 C23 C24 107.3(7) . .
C22 C23 H23 126.3 . .
C24 C23 H23 126.3 . .
C25 C24 C23 106.1(8) . .
C25 C24 H24 127.0 . .
C23 C24 H24 127.0 . .
C24 C25 O26 111.4(8) . .
C24 C25 H25 124.3 . .
O26 C25 H25 124.3 . .
N14 C31 C32 115.0(5) . .
N14 C31 H31A 108.5 . .
C32 C31 H31A 108.5 . .
N14 C31 H31B 108.5 . .
C32 C31 H31B 108.5 . .
H31A C31 H31B 107.5 . .
C33 C32 O36 108.9(6) . .
C33 C32 C31 135.1(7) . .
O36 C32 C31 115.9(7) . .
C32 C33 C34 107.9(7) . .
C32 C33 H33 126.1 . .
C34 C33 H33 126.1 . .
C35 C34 C33 106.2(8) . .
C35 C34 H34 126.9 . .
C33 C34 H34 126.9 . .
C34 C35 O36 111.0(7) . .
C34 C35 H35 124.5 . .
O36 C35 H35 124.5 . .
C12 N14 C31 121.3(5) . .
C12 N14 C21 119.8(5) . .
C31 N14 C21 118.2(5) . .
C25 O26 C22 105.7(6) . .
C35 O36 C32 106.0(6) . .

loop_
_geom_bond_atom_site_label_1
_geom_bond_atom_site_label_2
_geom_bond_distance
_geom_bond_site_symmetry_2
Pt1 S11 2.3188(17) .
Pt1 S11 2.3188(17) 3
Pt1 S13 2.3195(17) .
Pt1 S13 2.3195(17) 3
S11 C12 1.734(6) .
S13 C12 1.706(7) .
C12 N14 1.326(7) .
C21 C22 1.441(8) .
C21 N14 1.483(7) .
C21 H21A 0.9700 .
C21 H21B 0.9700 .
C22 C23 1.337(8) .
C22 O26 1.364(7) .
C23 C24 1.400(10) .
C23 H23 0.9300 .
C24 C25 1.323(10) .
C24 H24 0.9300 .
C25 O26 1.353(9) .
C25 H25 0.9300 .
C31 N14 1.472(8) .
C31 C32 1.480(9) .
C31 H31A 0.9700 .
C31 H31B 0.9700 .
C32 C33 1.332(9) .
C32 O36 1.381(7) .
C33 C34 1.422(9) .
C33 H33 0.9300 .
C34 C35 1.316(9) .
C34 H34 0.9300 .
C35 O36 1.373(8) .
C35 H35 0.9300 .
